data_7051871
loop_
_publ_author_name
'Burchell, Tara J.'
'Enright, Gary D.'
'Ripmeester, John A.'

_publ_section_title
;
 Guest capture, storage and removal in the TATM host framework: a
 single-crystal study
;
_journal_issue 5
_journal_name_full 'New Journal of Chemistry'
_journal_page_first 864
_journal_paper_doi 10.1039/b718592h
_journal_volume 32
_journal_year 2008
_chemical_formula_moiety '2(C19H16O3S3) 0.50(C3H6O1) 0.39(C2H4Cl2)'
_chemical_formula_sum 'C40.28 H36.56 Cl0.78 O6.5 S6'
_chemical_formula_weight 844.63
_chemical_name_systematic
;
?
;
_space_group_IT_number 2
_symmetry_cell_setting triclinic
_symmetry_space_group_name_Hall '-P 1'
_symmetry_space_group_name_H-M 'P -1'
_atom_sites_solution_hydrogens geom
_atom_sites_solution_primary direct
_atom_sites_solution_secondary difmap
_audit_creation_method SHELXL-97
_cell_angle_alpha 96.582(5)
_cell_angle_beta 106.786(5)
_cell_angle_gamma 96.366(5)
_cell_formula_units_Z 1
_cell_length_a 8.036(3)
_cell_length_b 10.800(4)
_cell_length_c 12.235(5)
_cell_measurement_reflns_used 7078
_cell_measurement_temperature 125(2)
_cell_measurement_theta_max 25.20
_cell_measurement_theta_min 2.68
_cell_volume 998.3(7)
_computing_cell_refinement 'SAINT (Bruker 2001)'
_computing_data_collection SMART
_computing_data_reduction 'SAINT (Bruker 2001)'
_computing_structure_refinement 'SHELXL-97 (Sheldrick, 1997)'
_computing_structure_solution 'SHELXS-97 (Sheldrick, 1990)'
_diffrn_ambient_temperature 125(2)
_diffrn_measured_fraction_theta_full 0.992
_diffrn_measured_fraction_theta_max 0.992
_diffrn_measurement_device_type 'Bruker SMART 1000 CCD'
_diffrn_measurement_method '/w scans'
_diffrn_radiation_monochromator graphite
_diffrn_radiation_source 'fine-focus sealed tube'
_diffrn_radiation_type MoK\a
_diffrn_radiation_wavelength 0.71073
_diffrn_reflns_av_R_equivalents 0.0471
_diffrn_reflns_av_sigmaI/netI 0.0555
_diffrn_reflns_limit_h_max 10
_diffrn_reflns_limit_h_min -10
_diffrn_reflns_limit_k_max 13
_diffrn_reflns_limit_k_min -13
_diffrn_reflns_limit_l_max 15
_diffrn_reflns_limit_l_min -15
_diffrn_reflns_number 10706
_diffrn_reflns_theta_full 26.37
_diffrn_reflns_theta_max 26.37
_diffrn_reflns_theta_min 2.68
_diffrn_standards_number 0
_exptl_absorpt_coefficient_mu 0.443
_exptl_absorpt_correction_T_max 0.9571
_exptl_absorpt_correction_T_min 0.8713
_exptl_absorpt_correction_type multi-scan
_exptl_absorpt_process_details SADABS
_exptl_crystal_colour 'pale yellow'
_exptl_crystal_density_diffrn 1.405
_exptl_crystal_density_method 'not measured'
_exptl_crystal_description plate
_exptl_crystal_F_000 440
_exptl_crystal_size_max 0.32
_exptl_crystal_size_mid 0.20
_exptl_crystal_size_min 0.10
_refine_diff_density_max 0.920
_refine_diff_density_min -0.850
_refine_diff_density_rms 0.109
_refine_ls_extinction_method none
_refine_ls_goodness_of_fit_ref 1.176
_refine_ls_hydrogen_treatment constr
_refine_ls_matrix_type full
_refine_ls_number_parameters 264
_refine_ls_number_reflns 4055
_refine_ls_number_restraints 6
_refine_ls_restrained_S_all 1.175
_refine_ls_R_factor_all 0.1110
_refine_ls_R_factor_gt 0.0877
_refine_ls_shift/su_max 0.001
_refine_ls_shift/su_mean 0.000
_refine_ls_structure_factor_coef Fsqd
_refine_ls_weighting_details 'calc w=1/[\s^2^(Fo^2^)+(0.0033P)^2^+7.9398P] where P=(Fo^2^+2Fc^2^)/3'
_refine_ls_weighting_scheme calc
_refine_ls_wR_factor_gt 0.1982
_refine_ls_wR_factor_ref 0.2103
_reflns_number_gt 3146
_reflns_number_total 4055
_reflns_threshold_expression >2sigma(I)
_cod_data_source_file b718592h.txt
_cod_data_source_block 3
_cod_original_formula_sum 'C40.28 H36.56 Cl0.78 O6.50 S6'
_cod_database_code 7051871

loop_
_symmetry_equiv_pos_as_xyz
'x, y, z'
'-x, -y, -z'

loop_
_atom_site_label
_atom_site_type_symbol
_atom_site_fract_x
_atom_site_fract_y
_atom_site_fract_z
_atom_site_U_iso_or_equiv
_atom_site_adp_type
_atom_site_occupancy
_atom_site_symmetry_multiplicity
_atom_site_calc_flag
_atom_site_refinement_flags
_atom_site_disorder_assembly
_atom_site_disorder_group
O1 O 0.0385(7) 0.5760(5) 0.3336(4) 0.0509(14) Uani 1 1 d . . .
O2 O 0.4386(6) 0.5327(4) 1.2352(4) 0.0347(10) Uani 1 1 d . . .
O3 O 1.1399(5) 1.0672(4) 0.8551(4) 0.0325(10) Uani 1 1 d . . .
S1 S 0.0798(2) 0.79738(17) 0.50677(14) 0.0375(4) Uani 1 1 d . . .
S2 S 0.24802(18) 0.54073(14) 0.98795(13) 0.0264(3) Uani 1 1 d . . .
S3 S 0.91368(18) 0.83029(14) 0.84502(14) 0.0273(4) Uani 1 1 d . . .
C1 C 0.4025(6) 0.8243(5) 0.8314(5) 0.0219(11) Uani 1 1 d . . .
H1 H 0.3659 0.9035 0.8614 0.026 Uiso 1 1 calc R . .
C2 C 0.2942(7) 0.7875(6) 0.7058(5) 0.0254(12) Uani 1 1 d . . .
C3 C 0.2986(7) 0.6768(6) 0.6332(5) 0.0256(12) Uani 1 1 d . . .
H3 H 0.3704 0.6150 0.6584 0.031 Uiso 1 1 calc R . .
C4 C 0.1886(7) 0.6679(6) 0.5227(5) 0.0306(14) Uani 1 1 d . . .
C5 C 0.1814(7) 0.8609(6) 0.6486(5) 0.0312(14) Uani 1 1 d . . .
H5 H 0.1614 0.9387 0.6836 0.037 Uiso 1 1 calc R . .
C6 C 0.1491(8) 0.5683(6) 0.4240(5) 0.0334(14) Uani 1 1 d . . .
C7 C 0.2464(8) 0.4562(6) 0.4357(5) 0.0357(15) Uani 1 1 d . . .
H7A H 0.1713 0.3818 0.3845 0.054 Uiso 1 1 calc R . .
H7B H 0.2768 0.4404 0.5158 0.054 Uiso 1 1 calc R . .
H7C H 0.3541 0.4738 0.4142 0.054 Uiso 1 1 calc R . .
C8 C 0.3744(7) 0.7265(5) 0.9074(5) 0.0232(12) Uani 1 1 d . . .
C9 C 0.4781(7) 0.7358(5) 1.0231(5) 0.0230(12) Uani 1 1 d . . .
H9 H 0.5749 0.8008 1.0591 0.028 Uiso 1 1 calc R . .
C10 C 0.4274(7) 0.6428(5) 1.0794(5) 0.0232(12) Uani 1 1 d . . .
C11 C 0.2442(7) 0.6249(5) 0.8777(5) 0.0251(12) Uani 1 1 d . . .
H11 H 0.1599 0.6034 0.8033 0.030 Uiso 1 1 calc R . .
C12 C 0.5014(7) 0.6197(6) 1.1973(5) 0.0266(13) Uani 1 1 d . . .
C13 C 0.6606(9) 0.7092(7) 1.2738(6) 0.0444(18) Uani 1 1 d . . .
H13A H 0.6702 0.7053 1.3550 0.067 Uiso 1 1 calc R . .
H13B H 0.6486 0.7953 1.2581 0.067 Uiso 1 1 calc R . .
H13C H 0.7664 0.6851 1.2580 0.067 Uiso 1 1 calc R . .
C14 C 0.5987(7) 0.8547(5) 0.8418(5) 0.0230(12) Uani 1 1 d . . .
C15 C 0.6862(7) 0.9784(5) 0.8490(5) 0.0238(12) Uani 1 1 d . . .
H15 H 0.6316 1.0518 0.8521 0.029 Uiso 1 1 calc R . .
C16 C 0.8590(7) 0.9806(5) 0.8510(5) 0.0237(12) Uani 1 1 d . . .
C17 C 0.7072(7) 0.7663(5) 0.8395(5) 0.0250(12) Uani 1 1 d . . .
H17 H 0.6714 0.6786 0.8353 0.030 Uiso 1 1 calc R . .
C18 C 0.9921(7) 1.0866(6) 0.8552(5) 0.0277(13) Uani 1 1 d . . .
C19 C 0.9416(8) 1.2167(6) 0.8553(6) 0.0359(15) Uani 1 1 d . . .
H19A H 1.0479 1.2798 0.8843 0.054 Uiso 1 1 calc R . .
H19B H 0.8669 1.2282 0.9053 0.054 Uiso 1 1 calc R . .
H19C H 0.8770 1.2269 0.7764 0.054 Uiso 1 1 calc R . .
Cl1 Cl 0.2806(9) 0.0993(6) 0.4453(5) 0.0238(14) Uiso 0.27 1 d PD A 1
C21 C 0.4382(18) -0.0029(16) 0.4407(9) 0.016(4) Uiso 0.27 1 d PD . 1
H21A H 0.3777 -0.0904 0.4105 0.019 Uiso 0.27 1 calc PR . 1
H21B H 0.5047 0.0229 0.3882 0.019 Uiso 0.27 1 calc PR . 1
Cl2 Cl 0.327(2) 0.1287(13) 0.4462(10) 0.016(3) Uiso 0.12 1 d PD B 2
C20 C 0.486(9) 0.054(5) 0.538(2) 0.04(2) Uiso 0.12 1 d PD . 2
H20A H 0.5974 0.1135 0.5731 0.047 Uiso 0.12 1 calc PR . 2
H20B H 0.4433 0.0255 0.5998 0.047 Uiso 0.12 1 calc PR . 2
O4 O 0.604(3) 0.150(2) 0.632(2) 0.059(6) Uiso 0.25 1 d P C -3
C30 C 0.524(5) 0.070(3) 0.549(3) 0.047(12) Uiso 0.25 1 d PD C -3
C31 C 0.374(5) 0.095(5) 0.447(3) 0.057(11) Uiso 0.25 1 d PD C -3
H31A H 0.3434 0.1791 0.4658 0.086 Uiso 0.25 1 calc PR C -3
H31B H 0.2704 0.0314 0.4333 0.086 Uiso 0.25 1 calc PR C -3
H31C H 0.4110 0.0924 0.3775 0.086 Uiso 0.25 1 calc PR C -3
C31A C 0.579(6) -0.061(3) 0.527(4) 0.061(10) Uiso 0.25 1 d PD C -3
H31D H 0.6728 -0.0727 0.5950 0.092 Uiso 0.25 1 calc PR C -3
H31E H 0.6208 -0.0666 0.4595 0.092 Uiso 0.25 1 calc PR C -3
H31F H 0.4772 -0.1263 0.5136 0.092 Uiso 0.25 1 calc PR C -3

loop_
_atom_site_aniso_label
_atom_site_aniso_U_11
_atom_site_aniso_U_22
_atom_site_aniso_U_33
_atom_site_aniso_U_23
_atom_site_aniso_U_13
_atom_site_aniso_U_12
O1 0.051(3) 0.049(3) 0.031(3) 0.002(2) -0.013(2) -0.008(2)
O2 0.031(2) 0.033(2) 0.039(3) 0.008(2) 0.012(2) -0.0021(19)
O3 0.015(2) 0.037(2) 0.041(3) -0.0051(19) 0.0095(18) -0.0055(17)
S1 0.0253(8) 0.0479(10) 0.0296(8) 0.0056(7) -0.0037(6) -0.0018(7)
S2 0.0171(7) 0.0270(7) 0.0322(8) -0.0016(6) 0.0071(6) -0.0018(5)
S3 0.0132(6) 0.0305(8) 0.0382(8) 0.0015(6) 0.0096(6) 0.0029(5)
C1 0.009(2) 0.029(3) 0.025(3) 0.000(2) 0.002(2) 0.003(2)
C2 0.008(2) 0.036(3) 0.030(3) 0.004(2) 0.005(2) -0.001(2)
C3 0.014(3) 0.033(3) 0.026(3) 0.003(2) 0.003(2) 0.000(2)
C4 0.017(3) 0.039(3) 0.033(3) 0.008(3) 0.007(2) -0.006(2)
C5 0.017(3) 0.039(3) 0.032(3) 0.001(3) 0.004(2) -0.002(2)
C6 0.029(3) 0.038(4) 0.024(3) 0.002(3) 0.002(3) -0.011(3)
C7 0.028(3) 0.046(4) 0.028(3) -0.004(3) 0.006(3) 0.002(3)
C8 0.009(2) 0.030(3) 0.031(3) 0.001(2) 0.006(2) 0.005(2)
C9 0.012(2) 0.030(3) 0.025(3) -0.003(2) 0.006(2) 0.002(2)
C10 0.013(2) 0.026(3) 0.031(3) -0.001(2) 0.009(2) 0.003(2)
C11 0.014(3) 0.030(3) 0.027(3) -0.006(2) 0.005(2) 0.001(2)
C12 0.015(3) 0.033(3) 0.031(3) 0.000(3) 0.008(2) 0.004(2)
C13 0.028(3) 0.062(5) 0.029(4) 0.012(3) -0.006(3) -0.017(3)
C14 0.012(2) 0.032(3) 0.022(3) -0.001(2) 0.005(2) -0.002(2)
C15 0.017(3) 0.030(3) 0.023(3) 0.000(2) 0.005(2) 0.005(2)
C16 0.016(3) 0.026(3) 0.026(3) -0.002(2) 0.005(2) 0.000(2)
C17 0.016(3) 0.026(3) 0.032(3) 0.000(2) 0.010(2) 0.003(2)
C18 0.022(3) 0.033(3) 0.024(3) -0.002(2) 0.006(2) -0.002(2)
C19 0.029(3) 0.031(3) 0.047(4) 0.000(3) 0.013(3) 0.002(3)

loop_
_atom_type_symbol
_atom_type_description
_atom_type_scat_dispersion_real
_atom_type_scat_dispersion_imag
_atom_type_scat_source
C C 0.0033 0.0016 'International Tables Vol C Tables 4.2.6.8 and 6.1.1.4'
H H 0.0000 0.0000 'International Tables Vol C Tables 4.2.6.8 and 6.1.1.4'
O O 0.0106 0.0060 'International Tables Vol C Tables 4.2.6.8 and 6.1.1.4'
S S 0.1246 0.1234 'International Tables Vol C Tables 4.2.6.8 and 6.1.1.4'
Cl Cl 0.1484 0.1585 'International Tables Vol C Tables 4.2.6.8 and 6.1.1.4'

loop_
_geom_angle_atom_site_label_1
_geom_angle_atom_site_label_2
_geom_angle_atom_site_label_3
_geom_angle
_geom_angle_site_symmetry_1
_geom_angle_site_symmetry_3
_geom_angle_publ_flag
C5 S1 C4 91.3(3) . . ?
C11 S2 C10 91.3(3) . . ?
C17 S3 C16 91.7(3) . . ?
C2 C1 C8 113.9(5) . . ?
C2 C1 C14 110.2(4) . . ?
C8 C1 C14 110.6(4) . . ?
C5 C2 C3 112.0(5) . . ?
C5 C2 C1 122.7(6) . . ?
C3 C2 C1 125.3(5) . . ?
C4 C3 C2 113.0(6) . . ?
C3 C4 C6 130.4(6) . . ?
C3 C4 S1 111.1(5) . . ?
C6 C4 S1 118.5(5) . . ?
C2 C5 S1 112.6(5) . . ?
O1 C6 C4 120.0(7) . . ?
O1 C6 C7 121.0(6) . . ?
C4 C6 C7 119.1(5) . . ?
C11 C8 C9 110.9(5) . . ?
C11 C8 C1 126.5(5) . . ?
C9 C8 C1 122.5(5) . . ?
C10 C9 C8 114.1(5) . . ?
C9 C10 C12 130.5(5) . . ?
C9 C10 S2 110.4(4) . . ?
C12 C10 S2 119.1(4) . . ?
C8 C11 S2 113.2(4) . . ?
O2 C12 C10 122.4(5) . . ?
O2 C12 C13 120.0(6) . . ?
C10 C12 C13 117.6(5) . . ?
C17 C14 C15 111.9(5) . . ?
C17 C14 C1 124.4(5) . . ?
C15 C14 C1 123.6(5) . . ?
C16 C15 C14 112.8(5) . . ?
C15 C16 C18 130.2(5) . . ?
C15 C16 S3 110.9(4) . . ?
C18 C16 S3 118.9(4) . . ?
C14 C17 S3 112.8(4) . . ?
O3 C18 C16 119.6(6) . . ?
O3 C18 C19 121.7(5) . . ?
C16 C18 C19 118.6(5) . . ?
C21 C21 Cl1 109.5(11) 2_656 . ?
C20 C20 Cl2 105.9(17) 2_656 . ?
O4 C30 C31A 124(3) . . ?
O4 C30 C31 123(3) . . ?
C31A C30 C31 113(4) . . ?

loop_
_geom_bond_atom_site_label_1
_geom_bond_atom_site_label_2
_geom_bond_distance
_geom_bond_site_symmetry_2
_geom_bond_publ_flag
O1 C6 1.220(8) . ?
O2 C12 1.217(7) . ?
O3 C18 1.228(7) . ?
S1 C5 1.713(6) . ?
S1 C4 1.729(7) . ?
S2 C11 1.706(6) . ?
S2 C10 1.726(6) . ?
S3 C17 1.705(6) . ?
S3 C16 1.727(6) . ?
C1 C2 1.512(8) . ?
C1 C8 1.525(8) . ?
C1 C14 1.539(7) . ?
C2 C5 1.364(9) . ?
C2 C3 1.416(8) . ?
C3 C4 1.371(8) . ?
C4 C6 1.456(9) . ?
C6 C7 1.511(10) . ?
C8 C11 1.365(8) . ?
C8 C9 1.406(8) . ?
C9 C10 1.371(8) . ?
C10 C12 1.454(8) . ?
C12 C13 1.508(8) . ?
C14 C17 1.366(8) . ?
C14 C15 1.420(8) . ?
C15 C16 1.379(8) . ?
C16 C18 1.463(8) . ?
C18 C19 1.506(9) . ?
Cl1 C21 1.778(9) . ?
C21 C21 1.493(18) 2_656 ?
Cl2 C20 1.770(10) . ?
C20 C20 1.49(2) 2_656 ?
O4 C30 1.23(4) . ?
C30 C31A 1.538(10) . ?
C30 C31 1.539(10) . ?

loop_
_geom_torsion_atom_site_label_1
_geom_torsion_atom_site_label_2
_geom_torsion_atom_site_label_3
_geom_torsion_atom_site_label_4
_geom_torsion
_geom_torsion_site_symmetry_1
_geom_torsion_site_symmetry_2
_geom_torsion_site_symmetry_3
_geom_torsion_site_symmetry_4
_geom_torsion_publ_flag
C8 C1 C2 C5 123.6(6) . . . . ?
C14 C1 C2 C5 -111.4(6) . . . . ?
C8 C1 C2 C3 -57.7(7) . . . . ?
C14 C1 C2 C3 67.3(7) . . . . ?
C5 C2 C3 C4 -0.3(7) . . . . ?
C1 C2 C3 C4 -179.2(5) . . . . ?
C2 C3 C4 C6 -177.2(6) . . . . ?
C2 C3 C4 S1 0.6(6) . . . . ?
C5 S1 C4 C3 -0.6(5) . . . . ?
C5 S1 C4 C6 177.6(5) . . . . ?
C3 C2 C5 S1 -0.1(6) . . . . ?
C1 C2 C5 S1 178.8(4) . . . . ?
C4 S1 C5 C2 0.4(5) . . . . ?
C3 C4 C6 O1 176.0(6) . . . . ?
S1 C4 C6 O1 -1.7(8) . . . . ?
C3 C4 C6 C7 -3.8(10) . . . . ?
S1 C4 C6 C7 178.5(5) . . . . ?
C2 C1 C8 C11 -12.1(8) . . . . ?
C14 C1 C8 C11 -136.8(6) . . . . ?
C2 C1 C8 C9 172.0(5) . . . . ?
C14 C1 C8 C9 47.3(7) . . . . ?
C11 C8 C9 C10 0.2(7) . . . . ?
C1 C8 C9 C10 176.7(5) . . . . ?
C8 C9 C10 C12 179.3(5) . . . . ?
C8 C9 C10 S2 0.2(6) . . . . ?
C11 S2 C10 C9 -0.5(4) . . . . ?
C11 S2 C10 C12 -179.6(5) . . . . ?
C9 C8 C11 S2 -0.6(6) . . . . ?
C1 C8 C11 S2 -176.8(4) . . . . ?
C10 S2 C11 C8 0.6(4) . . . . ?
C9 C10 C12 O2 179.0(6) . . . . ?
S2 C10 C12 O2 -2.1(8) . . . . ?
C9 C10 C12 C13 -0.4(9) . . . . ?
S2 C10 C12 C13 178.6(5) . . . . ?
C2 C1 C14 C17 -82.0(7) . . . . ?
C8 C1 C14 C17 44.8(7) . . . . ?
C2 C1 C14 C15 94.6(6) . . . . ?
C8 C1 C14 C15 -138.6(5) . . . . ?
C17 C14 C15 C16 0.5(7) . . . . ?
C1 C14 C15 C16 -176.5(5) . . . . ?
C14 C15 C16 C18 178.4(6) . . . . ?
C14 C15 C16 S3 -0.4(6) . . . . ?
C17 S3 C16 C15 0.1(5) . . . . ?
C17 S3 C16 C18 -178.8(5) . . . . ?
C15 C14 C17 S3 -0.4(6) . . . . ?
C1 C14 C17 S3 176.6(4) . . . . ?
C16 S3 C17 C14 0.1(5) . . . . ?
C15 C16 C18 O3 -179.2(6) . . . . ?
S3 C16 C18 O3 -0.5(8) . . . . ?
C15 C16 C18 C19 -1.2(9) . . . . ?
S3 C16 C18 C19 177.4(5) . . . . ?
H1 C1 C2 C5 5.1 . . . . ?
H1 C1 C8 C11 106.5 . . . . ?
H1 C1 C14 C17 161.5 . . . . ?
